data_4518385
loop_
_publ_author_name
'Eivgi, Or'
'Vaisman, Anna'
'Lemcoff, N. Gabriel'

_publ_section_title
;
 Latent, Yet Highly Active Photoswitchable Olefin Metathesis Precatalysts
 Bearing Cyclic Alkyl Amino Carbene (CAAC)/Phosphite Ligands
;
_journal_name_full 'ACS Catalysis'
_journal_page_first 703
_journal_page_last 709
_journal_paper_doi 10.1021/acscatal.0c04909
_journal_year 2020
_chemical_formula_moiety 'C59 H60 Cl2 N O3 P Ru'
_chemical_formula_sum 'C59 H60 Cl2 N O3 P Ru'
_chemical_formula_weight 1034.02
_chemical_name_common 'Keinan168b (Ofer Reany)'
_space_group_crystal_system monoclinic
_space_group_IT_number 14
_space_group_name_Hall '-P 2yn'
_space_group_name_H-M_alt 'P 1 21/n 1'
_atom_sites_solution_hydrogens geom
_audit_creation_method SHELXL-2014/7
_cell_angle_alpha 90
_cell_angle_beta 101.619(3)
_cell_angle_gamma 90
_cell_formula_units_Z 4
_cell_length_a 12.6005(15)
_cell_length_b 18.784(2)
_cell_length_c 21.757(2)
_cell_measurement_reflns_used 6877
_cell_measurement_temperature 200(2)
_cell_measurement_theta_max 25.130
_cell_measurement_theta_min 1.445
_cell_volume 5044.1(9)
_computing_cell_refinement 'APEX2 v2010.7-0 (Bruker AXS)'
_computing_data_collection 'Bruker Instrument Service v2010.7.0.0'
_computing_data_reduction 'SAINT V7.68A (Bruker AXS, 2009)'
_computing_molecular_graphics 'Olex2 (Dolomanov et al., 2009)'
_computing_publication_material 'Olex2 (Dolomanov et al., 2009)'
_computing_structure_refinement 'SHELXL-2018/3 (Sheldrick, 2018)'
_computing_structure_solution 'SHELXT 2014/4 (Sheldrick, 2014)'
_diffrn_ambient_temperature 200(2)
_diffrn_detector_area_resol_mean 95
_diffrn_measured_fraction_theta_full 0.985
_diffrn_measured_fraction_theta_max 0.985
_diffrn_measurement_device_type 'APEX2 (Bruker AXS)'
_diffrn_measurement_method '\f and \w scans'
_diffrn_radiation_type MoK\a
_diffrn_radiation_wavelength 0.71073
_diffrn_reflns_av_R_equivalents 0.1128
_diffrn_reflns_av_unetI/netI 0.2153
_diffrn_reflns_Laue_measured_fraction_full 0.985
_diffrn_reflns_Laue_measured_fraction_max 0.985
_diffrn_reflns_limit_h_max 14
_diffrn_reflns_limit_h_min -14
_diffrn_reflns_limit_k_max 22
_diffrn_reflns_limit_k_min -21
_diffrn_reflns_limit_l_max 25
_diffrn_reflns_limit_l_min -25
_diffrn_reflns_number 26089
_diffrn_reflns_point_group_measured_fraction_full 0.985
_diffrn_reflns_point_group_measured_fraction_max 0.985
_diffrn_reflns_theta_full 25.130
_diffrn_reflns_theta_max 25.130
_diffrn_reflns_theta_min 1.445
_exptl_absorpt_coefficient_mu 0.495
_exptl_absorpt_correction_T_max 0.951
_exptl_absorpt_correction_T_min 0.923
_exptl_absorpt_correction_type multi-scan
_exptl_absorpt_process_details 'SADABS V2008/1 (Bruker AXS)'
_exptl_crystal_colour 'dark brown'
_exptl_crystal_density_diffrn 1.362
_exptl_crystal_description prism
_exptl_crystal_F_000 2152
_exptl_crystal_size_max 0.120
_exptl_crystal_size_mid 0.090
_exptl_crystal_size_min 0.060
_refine_diff_density_max 0.811
_refine_diff_density_min -1.012
_refine_diff_density_rms 0.094
_refine_ls_extinction_method none
_refine_ls_goodness_of_fit_ref 0.962
_refine_ls_hydrogen_treatment constr
_refine_ls_matrix_type full
_refine_ls_number_parameters 597
_refine_ls_number_reflns 8877
_refine_ls_number_restraints 13
_refine_ls_restrained_S_all 0.961
_refine_ls_R_factor_all 0.1967
_refine_ls_R_factor_gt 0.0741
_refine_ls_shift/su_max 0.001
_refine_ls_shift/su_mean 0.000
_refine_ls_structure_factor_coef Fsqd
_refine_ls_weighting_details 'w=1/[\s^2^(Fo^2^)+(0.0355P)^2^] where P=(Fo^2^+2Fc^2^)/3'
_refine_ls_weighting_scheme calc
_refine_ls_wR_factor_gt 0.1111
_refine_ls_wR_factor_ref 0.1468
_reflns_Friedel_coverage 0.000
_reflns_number_gt 4051
_reflns_number_total 6877
_reflns_threshold_expression 'I > 2\s(I)'
_cod_data_source_file cs0c04909_si_001.cif
_cod_data_source_block Keinan168b
_cod_original_sg_symbol_H-M 'P 21/n'
_cod_database_code 4518385
_shelx_shelxl_version_number 2014/7
_shelx_space_group_comment
;
The symmetry employed for this shelxl refinement is uniquely defined
by the following loop, which should always be used as a source of
symmetry information in preference to the above space-group names.
They are only intended as comments.
;
_shelx_estimated_absorpt_t_min 0.943
_shelx_estimated_absorpt_t_max 0.971

loop_
_space_group_symop_operation_xyz
'x, y, z'
'-x+1/2, y+1/2, -z+1/2'
'-x, -y, -z'
'x-1/2, -y-1/2, z-1/2'

loop_
_atom_site_label
_atom_site_type_symbol
_atom_site_fract_x
_atom_site_fract_y
_atom_site_fract_z
_atom_site_U_iso_or_equiv
_atom_site_adp_type
_atom_site_occupancy
_atom_site_site_symmetry_order
_atom_site_calc_flag
_atom_site_refinement_flags_posn
_atom_site_refinement_flags_adp
_atom_site_refinement_flags_occupancy
_atom_site_disorder_assembly
_atom_site_disorder_group
Ru1 Ru 0.17428(5) 0.29426(3) 0.64101(3) 0.03256(18) Uani 1 1 d . . . . .
Cl1 Cl 0.20429(15) 0.39231(11) 0.71311(9) 0.0469(6) Uani 1 1 d . . . . .
Cl2 Cl 0.00775(14) 0.27452(11) 0.67821(8) 0.0457(6) Uani 1 1 d . . . . .
P1 P 0.31557(16) 0.33418(11) 0.60231(9) 0.0371(5) Uani 1 1 d . . . . .
O1 O 0.3499(4) 0.2877(3) 0.5482(2) 0.0444(14) Uani 1 1 d . . . . .
O2 O 0.2982(4) 0.4086(3) 0.5650(2) 0.0399(13) Uani 1 1 d . . . . .
O3 O 0.4285(4) 0.3465(3) 0.6472(2) 0.0535(15) Uani 1 1 d . . . . .
N1 N 0.0956(5) 0.1693(3) 0.5480(2) 0.0330(15) Uani 1 1 d . U . . .
C1 C 0.3554(5) 0.1839(3) 0.6703(3) 0.0298(18) Uani 1 1 d . . . . .
H1 H 0.3808 0.1887 0.6323 0.036 Uiso 1 1 calc R U . . .
C2 C 0.2646(5) 0.2245(3) 0.6850(3) 0.0303(18) Uani 1 1 d . . . . .
C3 C 0.2628(5) 0.2031(4) 0.7516(3) 0.0325(17) Uani 1 1 d . . . . .
C4 C 0.2052(6) 0.2284(4) 0.7941(3) 0.042(2) Uani 1 1 d . . . . .
H4 H 0.1513 0.2640 0.7823 0.050 Uiso 1 1 calc R U . . .
C5 C 0.2269(6) 0.2012(4) 0.8547(3) 0.045(2) Uani 1 1 d . . . . .
H5 H 0.1870 0.2182 0.8844 0.053 Uiso 1 1 calc R U . . .
C6 C 0.3048(7) 0.1506(4) 0.8722(3) 0.050(2) Uani 1 1 d . . . . .
H6 H 0.3181 0.1328 0.9139 0.060 Uiso 1 1 calc R U . . .
C7 C 0.3650(6) 0.1244(4) 0.8300(3) 0.040(2) Uani 1 1 d . . . . .
H7 H 0.4198 0.0895 0.8424 0.049 Uiso 1 1 calc R U . . .
C8 C 0.3424(6) 0.1510(4) 0.7693(3) 0.0330(19) Uani 1 1 d . . . . .
C9 C 0.3989(5) 0.1389(4) 0.7169(3) 0.0309(18) Uani 1 1 d . . . . .
C10 C 0.4877(6) 0.0888(4) 0.7164(3) 0.037(2) Uani 1 1 d . . . . .
C11 C 0.4906(6) 0.0227(4) 0.7448(3) 0.044(2) Uani 1 1 d . . . . .
H11 H 0.4357 0.0107 0.7671 0.052 Uiso 1 1 calc R U . . .
C12 C 0.5705(7) -0.0262(5) 0.7415(4) 0.060(3) Uani 1 1 d . . . . .
H12 H 0.5716 -0.0708 0.7622 0.072 Uiso 1 1 calc R U . . .
C13 C 0.6485(8) -0.0099(6) 0.7082(4) 0.081(3) Uani 1 1 d . . . . .
H13 H 0.7036 -0.0436 0.7053 0.098 Uiso 1 1 calc R U . . .
C14 C 0.6473(7) 0.0548(6) 0.6790(4) 0.081(3) Uani 1 1 d . . . . .
H14 H 0.7020 0.0659 0.6562 0.097 Uiso 1 1 calc R U . . .
C15 C 0.5677(6) 0.1038(5) 0.6823(4) 0.058(3) Uani 1 1 d . . . . .
H15 H 0.5671 0.1482 0.6613 0.070 Uiso 1 1 calc R U . . .
C16 C 0.0066(6) 0.1497(4) 0.4920(3) 0.042(2) Uani 1 1 d . . . . .
C17 C -0.0496(6) 0.2196(4) 0.4793(3) 0.059(3) Uani 1 1 d . . . . .
H17A H -0.1174 0.2193 0.4957 0.071 Uiso 1 1 calc DR U . . .
H17B H -0.0685 0.2282 0.4335 0.071 Uiso 1 1 calc R U . . .
C18 C 0.0268(6) 0.2795(4) 0.5118(3) 0.044(2) Uani 1 1 d . . . . .
C19 C 0.1044(6) 0.2371(4) 0.5645(3) 0.0326(18) Uani 1 1 d . U . . .
C20 C -0.0681(6) 0.0935(4) 0.5106(4) 0.059(3) Uani 1 1 d . . . . .
H20A H -0.1003 0.1117 0.5449 0.089 Uiso 1 1 calc R U . . .
H20B H -0.0263 0.0503 0.5245 0.089 Uiso 1 1 calc R U . . .
H20C H -0.1256 0.0822 0.4745 0.089 Uiso 1 1 calc R U . . .
C21 C 0.0513(7) 0.1233(4) 0.4368(3) 0.062(3) Uani 1 1 d . . . . .
H21A H -0.0087 0.1133 0.4016 0.092 Uiso 1 1 calc R U . . .
H21B H 0.0930 0.0797 0.4486 0.092 Uiso 1 1 calc R U . . .
H21C H 0.0985 0.1598 0.4244 0.092 Uiso 1 1 calc R U . . .
C22 C 0.0972(7) 0.3047(4) 0.4652(3) 0.057(2) Uani 1 1 d . . . . .
H22A H 0.1348 0.2638 0.4516 0.086 Uiso 1 1 calc R U . . .
H22B H 0.1506 0.3395 0.4860 0.086 Uiso 1 1 calc R U . . .
H22C H 0.0508 0.3269 0.4287 0.086 Uiso 1 1 calc R U . . .
C23 C -0.0307(4) 0.3437(2) 0.5373(2) 0.051(2) Uani 1 1 d G U . . .
C24 C 0.0311(3) 0.4051(3) 0.5510(3) 0.075(3) Uani 1 1 d G U . . .
H24 H 0.1038 0.4060 0.5452 0.090 Uiso 1 1 calc R U . . .
C25 C -0.0135(5) 0.4652(2) 0.5731(3) 0.125(5) Uani 1 1 d G U . . .
H25 H 0.0287 0.5072 0.5825 0.150 Uiso 1 1 calc R U . . .
C26 C -0.1199(5) 0.4639(2) 0.5816(3) 0.080(3) Uani 1 1 d G . . . .
H26 H -0.1504 0.5049 0.5968 0.095 Uiso 1 1 calc R U . . .
C27 C -0.1817(4) 0.4025(3) 0.5679(2) 0.072(3) Uani 1 1 d G . . . .
H27 H -0.2545 0.4016 0.5737 0.086 Uiso 1 1 calc R U . . .
C28 C -0.1371(4) 0.3424(2) 0.5457(2) 0.064(3) Uani 1 1 d G U . . .
H28 H -0.1793 0.3004 0.5364 0.077 Uiso 1 1 calc DR U . . .
C29 C 0.1592(6) 0.1101(4) 0.5799(3) 0.0308(18) Uani 1 1 d . . . . .
C30 C 0.2494(6) 0.0856(4) 0.5578(3) 0.0365(19) Uani 1 1 d . . . . .
C31 C 0.3036(6) 0.0261(4) 0.5869(4) 0.044(2) Uani 1 1 d . . . . .
H31 H 0.3650 0.0086 0.5725 0.052 Uiso 1 1 calc R U . . .
C32 C 0.2707(7) -0.0079(4) 0.6358(4) 0.048(2) Uani 1 1 d . . . . .
H32 H 0.3082 -0.0488 0.6546 0.057 Uiso 1 1 calc R U . . .
C33 C 0.1833(6) 0.0180(4) 0.6570(3) 0.042(2) Uani 1 1 d . . . . .
H33 H 0.1621 -0.0047 0.6916 0.050 Uiso 1 1 calc R U . . .
C34 C 0.1252(6) 0.0755(4) 0.6300(3) 0.0318(18) Uani 1 1 d . . . . .
C35 C 0.3178(7) 0.0722(4) 0.4547(3) 0.065(3) Uani 1 1 d . . . . .
H35A H 0.3348 0.1009 0.4203 0.098 Uiso 1 1 calc R U . . .
H35B H 0.2523 0.0442 0.4393 0.098 Uiso 1 1 calc R U . . .
H35C H 0.3785 0.0400 0.4706 0.098 Uiso 1 1 calc R U . . .
C36 C 0.2989(6) 0.1219(4) 0.5083(3) 0.048(2) Uani 1 1 d . . . . .
H36A H 0.3692 0.1429 0.5287 0.057 Uiso 1 1 calc R U . . .
H36B H 0.2508 0.1613 0.4898 0.057 Uiso 1 1 calc R U . . .
C37 C -0.0515(7) 0.0405(5) 0.6646(4) 0.073(3) Uani 1 1 d . . . . .
H37A H -0.0814 0.0207 0.6230 0.109 Uiso 1 1 calc R U . . .
H37B H -0.1103 0.0607 0.6824 0.109 Uiso 1 1 calc R U . . .
H37C H -0.0155 0.0026 0.6921 0.109 Uiso 1 1 calc R U . . .
C38 C 0.0317(6) 0.0996(4) 0.6586(3) 0.049(2) Uani 1 1 d . . . . .
H38A H -0.0065 0.1387 0.6326 0.059 Uiso 1 1 calc R U . . .
H38B H 0.0610 0.1192 0.7008 0.059 Uiso 1 1 calc R U . . .
C39 C 0.4265(8) 0.3155(4) 0.5126(4) 0.081(3) Uani 1 1 d . . . . .
H39A H 0.4729 0.3518 0.5378 0.098 Uiso 1 1 calc R U . . .
H39B H 0.3867 0.3385 0.4738 0.098 Uiso 1 1 calc R U . . .
C40 C 0.4952(7) 0.2571(5) 0.4960(5) 0.050(2) Uani 1 1 d . . . . .
C41 C 0.4794(9) 0.2301(6) 0.4373(5) 0.089(4) Uani 1 1 d . . . . .
H41 H 0.4221 0.2480 0.4059 0.107 Uiso 1 1 calc R U . . .
C42 C 0.5475(11) 0.1749(8) 0.4218(7) 0.119(6) Uani 1 1 d . . . . .
H42 H 0.5375 0.1552 0.3808 0.143 Uiso 1 1 calc R U . . .
C43 C 0.6307(12) 0.1516(7) 0.4713(8) 0.116(6) Uani 1 1 d . . . . .
H43 H 0.6778 0.1147 0.4633 0.139 Uiso 1 1 calc R U . . .
C44 C 0.6453(9) 0.1791(7) 0.5284(8) 0.112(5) Uani 1 1 d . . . . .
H44 H 0.7026 0.1621 0.5603 0.134 Uiso 1 1 calc R U . . .
C45 C 0.5791(9) 0.2315(6) 0.5417(5) 0.078(3) Uani 1 1 d . . . . .
H45 H 0.5905 0.2507 0.5829 0.094 Uiso 1 1 calc R U . . .
C46 C 0.3013(6) 0.4781(4) 0.5949(3) 0.044(2) Uani 1 1 d . . . . .
H46A H 0.2686 0.4738 0.6325 0.052 Uiso 1 1 calc R U . . .
H46B H 0.2559 0.5114 0.5656 0.052 Uiso 1 1 calc R U . . .
C47 C 0.4124(6) 0.5094(4) 0.6144(4) 0.043(2) Uani 1 1 d . . . . .
C48 C 0.4354(8) 0.5524(5) 0.6649(4) 0.065(3) Uani 1 1 d . . . . .
H48 H 0.3822 0.5607 0.6895 0.078 Uiso 1 1 calc R U . . .
C49 C 0.5351(10) 0.5844(6) 0.6812(4) 0.093(4) Uani 1 1 d . . . . .
H49 H 0.5491 0.6161 0.7159 0.111 Uiso 1 1 calc R U . . .
C50 C 0.6147(8) 0.5716(6) 0.6482(5) 0.088(4) Uani 1 1 d . . . . .
H50 H 0.6848 0.5919 0.6609 0.106 Uiso 1 1 calc R U . . .
C51 C 0.5907(9) 0.5291(5) 0.5968(6) 0.094(4) Uani 1 1 d . . . . .
H51 H 0.6447 0.5204 0.5729 0.113 Uiso 1 1 calc R U . . .
C52 C 0.4891(8) 0.4979(5) 0.5782(5) 0.077(3) Uani 1 1 d . . . . .
H52 H 0.4729 0.4693 0.5414 0.092 Uiso 1 1 calc R U . . .
C53 C 0.4589(6) 0.3502(4) 0.7145(3) 0.045(2) Uani 1 1 d . . . . .
H53A H 0.4061 0.3235 0.7337 0.054 Uiso 1 1 calc R U . . .
H53B H 0.4592 0.4004 0.7285 0.054 Uiso 1 1 calc R U . . .
C54 C 0.5698(6) 0.3186(4) 0.7347(3) 0.038(2) Uani 1 1 d . . . . .
C55 C 0.6521(6) 0.3371(5) 0.7042(4) 0.052(2) Uani 1 1 d . . . . .
H55 H 0.6391 0.3708 0.6710 0.063 Uiso 1 1 calc R U . . .
C56 C 0.7523(7) 0.3067(5) 0.7220(4) 0.066(3) Uani 1 1 d . . . . .
H56 H 0.8076 0.3182 0.6997 0.079 Uiso 1 1 calc R U . . .
C57 C 0.7744(7) 0.2603(5) 0.7711(4) 0.072(3) Uani 1 1 d . . . . .
H57 H 0.8450 0.2408 0.7836 0.087 Uiso 1 1 calc R U . . .
C58 C 0.6933(8) 0.2416(5) 0.8025(4) 0.076(3) Uani 1 1 d . . . . .
H58 H 0.7076 0.2093 0.8367 0.092 Uiso 1 1 calc R U . . .
C59 C 0.5902(6) 0.2710(4) 0.7832(4) 0.054(2) Uani 1 1 d . . . . .
H59 H 0.5337 0.2578 0.8039 0.065 Uiso 1 1 calc R U . . .

loop_
_atom_site_aniso_label
_atom_site_aniso_U_11
_atom_site_aniso_U_22
_atom_site_aniso_U_33
_atom_site_aniso_U_23
_atom_site_aniso_U_13
_atom_site_aniso_U_12
Ru1 0.0189(3) 0.0378(4) 0.0377(3) -0.0054(4) -0.0024(3) 0.0020(4)
Cl1 0.0316(11) 0.0510(14) 0.0558(12) -0.0194(11) 0.0030(10) 0.0030(11)
Cl2 0.0230(10) 0.0625(15) 0.0508(12) -0.0079(11) 0.0059(9) 0.0036(11)
P1 0.0274(12) 0.0372(13) 0.0452(13) 0.0009(11) 0.0037(11) 0.0021(11)
O1 0.053(3) 0.040(3) 0.050(3) 0.001(3) 0.034(3) -0.001(3)
O2 0.040(3) 0.030(3) 0.048(3) 0.000(3) 0.004(3) 0.003(3)
O3 0.031(3) 0.076(4) 0.051(3) 0.012(3) 0.003(3) -0.007(3)
N1 0.022(3) 0.038(3) 0.037(3) -0.001(3) 0.000(3) -0.004(3)
C1 0.017(4) 0.034(5) 0.038(4) -0.008(4) 0.007(4) -0.005(4)
C2 0.024(4) 0.024(5) 0.042(4) -0.007(4) 0.003(4) -0.010(4)
C3 0.029(4) 0.032(5) 0.036(4) -0.001(4) 0.007(4) -0.002(4)
C4 0.028(4) 0.056(6) 0.041(5) -0.009(4) 0.007(4) -0.005(4)
C5 0.036(5) 0.053(6) 0.048(5) -0.008(5) 0.015(4) -0.001(5)
C6 0.057(6) 0.052(6) 0.039(5) 0.004(5) 0.009(5) -0.004(5)
C7 0.035(5) 0.040(5) 0.040(5) 0.000(4) -0.008(4) 0.009(4)
C8 0.026(4) 0.034(5) 0.036(5) -0.004(4) 0.000(4) -0.004(4)
C9 0.022(4) 0.029(5) 0.041(4) 0.000(4) 0.004(4) -0.002(4)
C10 0.027(5) 0.037(5) 0.042(5) 0.000(4) -0.004(4) 0.002(4)
C11 0.034(5) 0.047(6) 0.045(5) 0.003(4) -0.003(4) 0.012(5)
C12 0.060(6) 0.050(6) 0.062(6) 0.004(5) -0.003(5) 0.022(6)
C13 0.075(8) 0.093(9) 0.073(7) 0.020(7) 0.009(6) 0.056(7)
C14 0.054(7) 0.107(9) 0.088(7) 0.021(7) 0.028(6) 0.042(7)
C15 0.037(5) 0.072(7) 0.065(6) 0.015(5) 0.007(5) 0.015(5)
C16 0.043(5) 0.036(5) 0.037(5) -0.010(4) -0.016(4) 0.010(5)
C17 0.050(5) 0.060(7) 0.058(5) -0.013(5) -0.012(5) 0.007(5)
C18 0.040(5) 0.056(6) 0.028(4) -0.001(4) -0.012(4) 0.011(5)
C19 0.015(4) 0.037(3) 0.040(4) -0.002(3) -0.007(4) -0.002(3)
C20 0.038(5) 0.047(6) 0.081(6) -0.015(5) -0.019(5) -0.015(5)
C21 0.075(7) 0.053(6) 0.044(5) -0.021(5) -0.019(5) 0.009(6)
C22 0.072(6) 0.050(6) 0.041(5) 0.002(4) -0.009(5) 0.019(5)
C23 0.053(4) 0.057(4) 0.035(4) -0.017(4) -0.012(4) -0.003(4)
C24 0.024(4) 0.048(4) 0.137(8) -0.024(4) -0.025(5) 0.016(3)
C25 0.041(6) 0.088(6) 0.221(11) -0.078(8) -0.037(7) 0.032(6)
C26 0.075(8) 0.058(7) 0.088(7) -0.030(6) -0.025(6) 0.024(6)
C27 0.076(7) 0.076(7) 0.068(6) 0.008(6) 0.026(6) 0.046(7)
C28 0.056(4) 0.064(6) 0.067(6) 0.013(5) 0.000(4) 0.005(4)
C29 0.026(4) 0.035(5) 0.027(4) -0.005(4) -0.002(4) -0.004(4)
C30 0.026(4) 0.035(5) 0.044(5) -0.012(4) -0.003(4) -0.004(4)
C31 0.018(4) 0.037(5) 0.071(6) -0.019(5) -0.001(4) 0.004(4)
C32 0.047(6) 0.036(5) 0.050(5) -0.002(4) -0.013(5) -0.007(5)
C33 0.040(5) 0.045(6) 0.037(5) -0.003(4) 0.000(4) -0.016(5)
C34 0.020(4) 0.037(5) 0.035(4) -0.003(4) -0.002(4) -0.005(4)
C35 0.063(6) 0.070(7) 0.070(6) -0.024(5) 0.031(5) -0.007(6)
C36 0.049(5) 0.051(6) 0.047(5) -0.005(4) 0.019(4) -0.003(5)
C37 0.065(7) 0.079(7) 0.083(7) -0.028(6) 0.035(6) -0.031(6)
C38 0.045(5) 0.048(6) 0.055(5) -0.013(5) 0.012(5) -0.010(5)
C39 0.109(8) 0.048(6) 0.109(8) 0.017(6) 0.074(7) 0.007(6)
C40 0.038(5) 0.044(6) 0.075(7) 0.012(5) 0.027(5) 0.000(5)
C41 0.074(8) 0.118(10) 0.088(8) -0.031(7) 0.045(7) -0.029(8)
C42 0.103(11) 0.127(13) 0.156(13) -0.075(11) 0.093(10) -0.072(10)
C43 0.112(12) 0.067(9) 0.195(17) -0.057(11) 0.096(13) -0.029(10)
C44 0.063(8) 0.079(10) 0.208(16) 0.042(10) 0.058(11) 0.018(8)
C45 0.063(7) 0.078(8) 0.101(8) 0.013(7) 0.035(7) -0.013(7)
C46 0.040(5) 0.031(5) 0.061(5) -0.002(4) 0.012(5) 0.003(4)
C47 0.034(5) 0.035(5) 0.056(6) 0.008(5) 0.003(5) -0.003(4)
C48 0.063(7) 0.067(7) 0.064(6) 0.007(6) 0.013(6) -0.027(6)
C49 0.099(9) 0.107(10) 0.063(7) 0.005(6) -0.006(7) -0.053(9)
C50 0.051(7) 0.087(9) 0.119(10) 0.032(8) -0.002(7) -0.022(7)
C51 0.065(8) 0.059(8) 0.171(12) -0.010(8) 0.054(9) -0.006(7)
C52 0.071(7) 0.051(7) 0.113(8) -0.020(6) 0.027(7) -0.021(6)
C53 0.025(4) 0.042(5) 0.063(6) -0.015(5) -0.003(4) -0.002(4)
C54 0.027(4) 0.047(6) 0.036(4) -0.007(4) -0.004(4) -0.016(4)
C55 0.037(5) 0.064(6) 0.053(5) 0.003(5) 0.003(5) 0.001(5)
C56 0.027(5) 0.089(8) 0.085(7) -0.002(6) 0.018(5) -0.003(6)
C57 0.042(6) 0.091(8) 0.073(7) 0.002(6) -0.013(6) 0.024(6)
C58 0.050(6) 0.094(8) 0.078(7) 0.034(6) -0.003(6) 0.012(6)
C59 0.029(5) 0.069(7) 0.060(6) 0.007(5) -0.003(5) 0.000(5)

loop_
_atom_type_symbol
_atom_type_description
_atom_type_scat_dispersion_real
_atom_type_scat_dispersion_imag
_atom_type_scat_source
C C 0.0033 0.0016 'International Tables Vol C Tables 4.2.6.8 and 6.1.1.4'
H H 0.0000 0.0000 'International Tables Vol C Tables 4.2.6.8 and 6.1.1.4'
Cl Cl 0.1484 0.1585 'International Tables Vol C Tables 4.2.6.8 and 6.1.1.4'
N N 0.0061 0.0033 'International Tables Vol C Tables 4.2.6.8 and 6.1.1.4'
O O 0.0106 0.0060 'International Tables Vol C Tables 4.2.6.8 and 6.1.1.4'
P P 0.1023 0.0942 'International Tables Vol C Tables 4.2.6.8 and 6.1.1.4'
Ru Ru -1.2594 0.8363 'International Tables Vol C Tables 4.2.6.8 and 6.1.1.4'

loop_
_geom_angle_atom_site_label_1
_geom_angle_atom_site_label_2
_geom_angle_atom_site_label_3
_geom_angle
_geom_angle_site_symmetry_1
_geom_angle_site_symmetry_3
_geom_angle_publ_flag
C2 Ru1 C19 99.7(3) . . ?
C2 Ru1 P1 88.8(2) . . ?
C19 Ru1 P1 96.6(2) . . ?
C2 Ru1 Cl1 101.8(2) . . ?
C19 Ru1 Cl1 158.2(2) . . ?
P1 Ru1 Cl1 87.50(7) . . ?
C2 Ru1 Cl2 101.6(2) . . ?
C19 Ru1 Cl2 86.0(2) . . ?
P1 Ru1 Cl2 168.74(8) . . ?
Cl1 Ru1 Cl2 86.11(7) . . ?
O3 P1 O1 101.1(3) . . ?
O3 P1 O2 101.5(3) . . ?
O1 P1 O2 97.6(3) . . ?
O3 P1 Ru1 120.2(2) . . ?
O1 P1 Ru1 116.6(2) . . ?
O2 P1 Ru1 116.2(2) . . ?
C39 O1 P1 120.4(5) . . ?
C46 O2 P1 124.4(4) . . ?
C53 O3 P1 131.4(4) . . ?
C19 N1 C29 126.6(6) . . ?
C19 N1 C16 117.2(6) . . ?
C29 N1 C16 116.2(6) . . ?
C9 C1 C2 112.4(6) . . ?
C9 C1 H1 123.8 . . ?
C2 C1 H1 123.8 . . ?
C1 C2 C3 103.5(6) . . ?
C1 C2 Ru1 132.6(5) . . ?
C3 C2 Ru1 123.6(5) . . ?
C4 C3 C8 120.2(7) . . ?
C4 C3 C2 132.0(7) . . ?
C8 C3 C2 107.7(6) . . ?
C3 C4 C5 118.9(7) . . ?
C3 C4 H4 120.5 . . ?
C5 C4 H4 120.5 . . ?
C6 C5 C4 121.0(7) . . ?
C6 C5 H5 119.5 . . ?
C4 C5 H5 119.5 . . ?
C5 C6 C7 121.2(7) . . ?
C5 C6 H6 119.4 . . ?
C7 C6 H6 119.4 . . ?
C8 C7 C6 117.7(7) . . ?
C8 C7 H7 121.1 . . ?
C6 C7 H7 121.1 . . ?
C7 C8 C3 120.9(7) . . ?
C7 C8 C9 129.8(7) . . ?
C3 C8 C9 108.9(6) . . ?
C1 C9 C10 126.4(6) . . ?
C1 C9 C8 107.3(6) . . ?
C10 C9 C8 126.3(7) . . ?
C11 C10 C15 117.4(8) . . ?
C11 C10 C9 121.7(7) . . ?
C15 C10 C9 120.6(7) . . ?
C12 C11 C10 122.1(8) . . ?
C12 C11 H11 119.0 . . ?
C10 C11 H11 119.0 . . ?
C13 C12 C11 119.4(9) . . ?
C13 C12 H12 120.3 . . ?
C11 C12 H12 120.3 . . ?
C12 C13 C14 120.1(9) . . ?
C12 C13 H13 120.0 . . ?
C14 C13 H13 120.0 . . ?
C13 C14 C15 120.7(9) . . ?
C13 C14 H14 119.7 . . ?
C15 C14 H14 119.7 . . ?
C14 C15 C10 120.4(9) . . ?
C14 C15 H15 119.8 . . ?
C10 C15 H15 119.8 . . ?
C17 C16 C21 112.4(6) . . ?
C17 C16 C20 111.4(7) . . ?
C21 C16 C20 109.4(7) . . ?
C17 C16 N1 100.5(6) . . ?
C21 C16 N1 112.5(6) . . ?
C20 C16 N1 110.4(6) . . ?
C16 C17 C18 109.0(6) . . ?
C16 C17 H17A 109.9 . . ?
C18 C17 H17A 109.9 . . ?
C16 C17 H17B 109.9 . . ?
C18 C17 H17B 109.9 . . ?
H17A C17 H17B 108.3 . . ?
C22 C18 C17 107.9(6) . . ?
C22 C18 C23 111.2(6) . . ?
C17 C18 C23 115.5(6) . . ?
C22 C18 C19 106.2(6) . . ?
C17 C18 C19 101.8(6) . . ?
C23 C18 C19 113.4(5) . . ?
N1 C19 C18 106.5(6) . . ?
N1 C19 Ru1 137.1(5) . . ?
C18 C19 Ru1 115.9(5) . . ?
C16 C20 H20A 109.5 . . ?
C16 C20 H20B 109.5 . . ?
H20A C20 H20B 109.5 . . ?
C16 C20 H20C 109.5 . . ?
H20A C20 H20C 109.5 . . ?
H20B C20 H20C 109.5 . . ?
C16 C21 H21A 109.5 . . ?
C16 C21 H21B 109.5 . . ?
H21A C21 H21B 109.5 . . ?
C16 C21 H21C 109.5 . . ?
H21A C21 H21C 109.5 . . ?
H21B C21 H21C 109.5 . . ?
C18 C22 H22A 109.5 . . ?
C18 C22 H22B 109.5 . . ?
H22A C22 H22B 109.5 . . ?
C18 C22 H22C 109.5 . . ?
H22A C22 H22C 109.5 . . ?
H22B C22 H22C 109.5 . . ?
C24 C23 C28 120.0 . . ?
C24 C23 C18 115.9(4) . . ?
C28 C23 C18 124.1(4) . . ?
C25 C24 C23 120.0 . . ?
C25 C24 H24 120.0 . . ?
C23 C24 H24 120.0 . . ?
C24 C25 C26 120.0 . . ?
C24 C25 H25 120.0 . . ?
C26 C25 H25 120.0 . . ?
C27 C26 C25 120.0 . . ?
C27 C26 H26 120.0 . . ?
C25 C26 H26 120.0 . . ?
C26 C27 C28 120.0 . . ?
C26 C27 H27 120.0 . . ?
C28 C27 H27 120.0 . . ?
C27 C28 C23 120.0 . . ?
C27 C28 H28 120.0 . . ?
C23 C28 H28 120.0 . . ?
C30 C29 C34 120.6(7) . . ?
C30 C29 N1 119.6(6) . . ?
C34 C29 N1 119.7(6) . . ?
C31 C30 C29 117.8(7) . . ?
C31 C30 C36 116.7(7) . . ?
C29 C30 C36 125.3(7) . . ?
C32 C31 C30 121.9(7) . . ?
C32 C31 H31 119.1 . . ?
C30 C31 H31 119.1 . . ?
C33 C32 C31 119.0(8) . . ?
C33 C32 H32 120.5 . . ?
C31 C32 H32 120.5 . . ?
C32 C33 C34 122.3(7) . . ?
C32 C33 H33 118.8 . . ?
C34 C33 H33 118.8 . . ?
C33 C34 C29 118.5(7) . . ?
C33 C34 C38 117.1(7) . . ?
C29 C34 C38 124.4(7) . . ?
C36 C35 H35A 109.5 . . ?
C36 C35 H35B 109.5 . . ?
H35A C35 H35B 109.5 . . ?
C36 C35 H35C 109.5 . . ?
H35A C35 H35C 109.5 . . ?
H35B C35 H35C 109.5 . . ?
C30 C36 C35 114.4(6) . . ?
C30 C36 H36A 108.7 . . ?
C35 C36 H36A 108.7 . . ?
C30 C36 H36B 108.7 . . ?
C35 C36 H36B 108.7 . . ?
H36A C36 H36B 107.6 . . ?
C38 C37 H37A 109.5 . . ?
C38 C37 H37B 109.5 . . ?
H37A C37 H37B 109.5 . . ?
C38 C37 H37C 109.5 . . ?
H37A C37 H37C 109.5 . . ?
H37B C37 H37C 109.5 . . ?
C34 C38 C37 114.6(6) . . ?
C34 C38 H38A 108.6 . . ?
C37 C38 H38A 108.6 . . ?
C34 C38 H38B 108.6 . . ?
C37 C38 H38B 108.6 . . ?
H38A C38 H38B 107.6 . . ?
O1 C39 C40 110.4(6) . . ?
O1 C39 H39A 109.6 . . ?
C40 C39 H39A 109.6 . . ?
O1 C39 H39B 109.6 . . ?
C40 C39 H39B 109.6 . . ?
H39A C39 H39B 108.1 . . ?
C41 C40 C45 119.6(9) . . ?
C41 C40 C39 121.7(10) . . ?
C45 C40 C39 118.7(10) . . ?
C40 C41 C42 121.0(11) . . ?
C40 C41 H41 119.5 . . ?
C42 C41 H41 119.5 . . ?
C43 C42 C41 115.7(13) . . ?
C43 C42 H42 122.2 . . ?
C41 C42 H42 122.2 . . ?
C44 C43 C42 122.4(15) . . ?
C44 C43 H43 118.8 . . ?
C42 C43 H43 118.8 . . ?
C43 C44 C45 120.5(15) . . ?
C43 C44 H44 119.7 . . ?
C45 C44 H44 119.7 . . ?
C44 C45 C40 120.7(11) . . ?
C44 C45 H45 119.6 . . ?
C40 C45 H45 119.6 . . ?
O2 C46 C47 114.7(6) . . ?
O2 C46 H46A 108.6 . . ?
C47 C46 H46A 108.6 . . ?
O2 C46 H46B 108.6 . . ?
C47 C46 H46B 108.6 . . ?
H46A C46 H46B 107.6 . . ?
C48 C47 C52 119.9(8) . . ?
C48 C47 C46 120.1(8) . . ?
C52 C47 C46 119.9(8) . . ?
C47 C48 C49 120.5(10) . . ?
C47 C48 H48 119.7 . . ?
C49 C48 H48 119.7 . . ?
C50 C49 C48 121.2(11) . . ?
C50 C49 H49 119.4 . . ?
C48 C49 H49 119.4 . . ?
C51 C50 C49 118.1(11) . . ?
C51 C50 H50 121.0 . . ?
C49 C50 H50 121.0 . . ?
C50 C51 C52 121.8(11) . . ?
C50 C51 H51 119.1 . . ?
C52 C51 H51 119.1 . . ?
C47 C52 C51 118.4(9) . . ?
C47 C52 H52 120.8 . . ?
C51 C52 H52 120.8 . . ?
O3 C53 C54 108.6(6) . . ?
O3 C53 H53A 110.0 . . ?
C54 C53 H53A 110.0 . . ?
O3 C53 H53B 110.0 . . ?
C54 C53 H53B 110.0 . . ?
H53A C53 H53B 108.3 . . ?
C59 C54 C55 119.4(8) . . ?
C59 C54 C53 120.2(7) . . ?
C55 C54 C53 120.3(7) . . ?
C56 C55 C54 119.9(8) . . ?
C56 C55 H55 120.1 . . ?
C54 C55 H55 120.1 . . ?
C57 C56 C55 121.3(8) . . ?
C57 C56 H56 119.3 . . ?
C55 C56 H56 119.3 . . ?
C56 C57 C58 119.6(9) . . ?
C56 C57 H57 120.2 . . ?
C58 C57 H57 120.2 . . ?
C57 C58 C59 119.1(9) . . ?
C57 C58 H58 120.5 . . ?
C59 C58 H58 120.5 . . ?
C54 C59 C58 120.7(8) . . ?
C54 C59 H59 119.7 . . ?
C58 C59 H59 119.7 . . ?

loop_
_geom_bond_atom_site_label_1
_geom_bond_atom_site_label_2
_geom_bond_distance
_geom_bond_site_symmetry_2
_geom_bond_publ_flag
Ru1 C2 1.868(7) . ?
Ru1 C19 2.026(7) . ?
Ru1 P1 2.246(2) . ?
Ru1 Cl1 2.3994(19) . ?
Ru1 Cl2 2.4247(19) . ?
P1 O3 1.572(5) . ?
P1 O1 1.594(5) . ?
P1 O2 1.609(5) . ?
O1 C39 1.450(8) . ?
O2 C46 1.456(8) . ?
O3 C53 1.439(8) . ?
N1 C19 1.323(8) . ?
N1 C29 1.461(8) . ?
N1 C16 1.525(8) . ?
C1 C9 1.349(8) . ?
C1 C2 1.462(8) . ?
C1 H1 0.9500 . ?
C2 C3 1.508(9) . ?
C3 C4 1.371(9) . ?
C3 C8 1.399(9) . ?
C4 C5 1.388(9) . ?
C4 H4 0.9500 . ?
C5 C6 1.365(10) . ?
C5 H5 0.9500 . ?
C6 C7 1.393(9) . ?
C6 H6 0.9500 . ?
C7 C8 1.387(9) . ?
C7 H7 0.9500 . ?
C8 C9 1.480(9) . ?
C9 C10 1.462(9) . ?
C10 C11 1.384(9) . ?
C10 C15 1.396(9) . ?
C11 C12 1.375(10) . ?
C11 H11 0.9500 . ?
C12 C13 1.368(11) . ?
C12 H12 0.9500 . ?
C13 C14 1.371(12) . ?
C13 H13 0.9500 . ?
C14 C15 1.374(10) . ?
C14 H14 0.9500 . ?
C15 H15 0.9500 . ?
C16 C17 1.490(9) . ?
C16 C21 1.509(9) . ?
C16 C20 1.523(10) . ?
C17 C18 1.555(10) . ?
C17 H17A 0.9900 . ?
C17 H17B 0.9900 . ?
C18 C22 1.550(9) . ?
C18 C23 1.565(8) . ?
C18 C19 1.566(9) . ?
C20 H20A 0.9800 . ?
C20 H20B 0.9800 . ?
C20 H20C 0.9800 . ?
C21 H21A 0.9800 . ?
C21 H21B 0.9800 . ?
C21 H21C 0.9800 . ?
C22 H22A 0.9800 . ?
C22 H22B 0.9800 . ?
C22 H22C 0.9800 . ?
C23 C24 1.3900 . ?
C23 C28 1.3900 . ?
C24 C25 1.3900 . ?
C24 H24 0.9500 . ?
C25 C26 1.3900 . ?
C25 H25 0.9500 . ?
C26 C27 1.3900 . ?
C26 H26 0.9500 . ?
C27 C28 1.3900 . ?
C27 H27 0.9500 . ?
C28 H28 0.9500 . ?
C29 C30 1.398(9) . ?
C29 C34 1.409(8) . ?
C30 C31 1.393(9) . ?
C30 C36 1.512(9) . ?
C31 C32 1.375(9) . ?
C31 H31 0.9500 . ?
C32 C33 1.367(10) . ?
C32 H32 0.9500 . ?
C33 C34 1.368(9) . ?
C33 H33 0.9500 . ?
C34 C38 1.508(9) . ?
C35 C36 1.548(9) . ?
C35 H35A 0.9800 . ?
C35 H35B 0.9800 . ?
C35 H35C 0.9800 . ?
C36 H36A 0.9900 . ?
C36 H36B 0.9900 . ?
C37 C38 1.552(9) . ?
C37 H37A 0.9800 . ?
C37 H37B 0.9800 . ?
C37 H37C 0.9800 . ?
C38 H38A 0.9900 . ?
C38 H38B 0.9900 . ?
C39 C40 1.486(10) . ?
C39 H39A 0.9900 . ?
C39 H39B 0.9900 . ?
C40 C41 1.352(11) . ?
C40 C45 1.384(12) . ?
C41 C42 1.428(15) . ?
C41 H41 0.9500 . ?
C42 C43 1.413(17) . ?
C42 H42 0.9500 . ?
C43 C44 1.324(15) . ?
C43 H43 0.9500 . ?
C44 C45 1.358(13) . ?
C44 H44 0.9500 . ?
C45 H45 0.9500 . ?
C46 C47 1.499(10) . ?
C46 H46A 0.9900 . ?
C46 H46B 0.9900 . ?
C47 C48 1.349(10) . ?
C47 C52 1.381(10) . ?
C48 C49 1.373(12) . ?
C48 H48 0.9500 . ?
C49 C50 1.367(12) . ?
C49 H49 0.9500 . ?
C50 C51 1.358(13) . ?
C50 H50 0.9500 . ?
C51 C52 1.392(13) . ?
C51 H51 0.9500 . ?
C52 H52 0.9500 . ?
C53 C54 1.500(9) . ?
C53 H53A 0.9900 . ?
C53 H53B 0.9900 . ?
C54 C59 1.367(10) . ?
C54 C55 1.382(9) . ?
C55 C56 1.369(10) . ?
C55 H55 0.9500 . ?
C56 C57 1.363(11) . ?
C56 H56 0.9500 . ?
C57 C58 1.384(11) . ?
C57 H57 0.9500 . ?
C58 C59 1.396(11) . ?
C58 H58 0.9500 . ?
C59 H59 0.9500 . ?

loop_
_geom_torsion_atom_site_label_1
_geom_torsion_atom_site_label_2
_geom_torsion_atom_site_label_3
_geom_torsion_atom_site_label_4
_geom_torsion
_geom_torsion_site_symmetry_1
_geom_torsion_site_symmetry_2
_geom_torsion_site_symmetry_3
_geom_torsion_site_symmetry_4
_geom_torsion_publ_flag
O3 P1 O1 C39 -59.1(6) . . . . ?
O2 P1 O1 C39 44.3(6) . . . . ?
Ru1 P1 O1 C39 168.7(5) . . . . ?
O3 P1 O2 C46 -55.2(6) . . . . ?
O1 P1 O2 C46 -158.3(5) . . . . ?
Ru1 P1 O2 C46 77.0(6) . . . . ?
O1 P1 O3 C53 -143.8(6) . . . . ?
O2 P1 O3 C53 115.9(7) . . . . ?
Ru1 P1 O3 C53 -13.9(8) . . . . ?
C9 C1 C2 C3 4.9(7) . . . . ?
C9 C1 C2 Ru1 179.2(5) . . . . ?
C19 Ru1 C2 C1 62.1(6) . . . . ?
P1 Ru1 C2 C1 -34.4(6) . . . . ?
Cl1 Ru1 C2 C1 -121.6(6) . . . . ?
Cl2 Ru1 C2 C1 150.0(6) . . . . ?
C19 Ru1 C2 C3 -124.6(5) . . . . ?
P1 Ru1 C2 C3 138.9(5) . . . . ?
Cl1 Ru1 C2 C3 51.7(5) . . . . ?
Cl2 Ru1 C2 C3 -36.7(5) . . . . ?
C1 C2 C3 C4 171.5(7) . . . . ?
Ru1 C2 C3 C4 -3.5(11) . . . . ?
C1 C2 C3 C8 -3.8(7) . . . . ?
Ru1 C2 C3 C8 -178.8(5) . . . . ?
C8 C3 C4 C5 -0.3(11) . . . . ?
C2 C3 C4 C5 -175.1(7) . . . . ?
C3 C4 C5 C6 0.5(11) . . . . ?
C4 C5 C6 C7 0.0(12) . . . . ?
C5 C6 C7 C8 -0.8(11) . . . . ?
C6 C7 C8 C3 1.0(11) . . . . ?
C6 C7 C8 C9 173.4(7) . . . . ?
C4 C3 C8 C7 -0.5(11) . . . . ?
C2 C3 C8 C7 175.5(6) . . . . ?
C4 C3 C8 C9 -174.3(6) . . . . ?
C2 C3 C8 C9 1.7(8) . . . . ?
C2 C1 C9 C10 177.5(6) . . . . ?
C2 C1 C9 C8 -4.0(8) . . . . ?
C7 C8 C9 C1 -171.7(7) . . . . ?
C3 C8 C9 C1 1.4(8) . . . . ?
C7 C8 C9 C10 6.7(12) . . . . ?
C3 C8 C9 C10 179.8(7) . . . . ?
C1 C9 C10 C11 -144.3(7) . . . . ?
C8 C9 C10 C11 37.6(11) . . . . ?
C1 C9 C10 C15 29.9(11) . . . . ?
C8 C9 C10 C15 -148.2(7) . . . . ?
C15 C10 C11 C12 1.9(11) . . . . ?
C9 C10 C11 C12 176.3(7) . . . . ?
C10 C11 C12 C13 -1.5(13) . . . . ?
C11 C12 C13 C14 0.7(14) . . . . ?
C12 C13 C14 C15 -0.5(16) . . . . ?
C13 C14 C15 C10 1.0(14) . . . . ?
C11 C10 C15 C14 -1.7(12) . . . . ?
C9 C10 C15 C14 -176.1(8) . . . . ?
C19 N1 C16 C17 -5.8(8) . . . . ?
C29 N1 C16 C17 171.3(6) . . . . ?
C19 N1 C16 C21 114.0(7) . . . . ?
C29 N1 C16 C21 -68.9(8) . . . . ?
C19 N1 C16 C20 -123.4(7) . . . . ?
C29 N1 C16 C20 53.7(8) . . . . ?
C21 C16 C17 C18 -101.9(7) . . . . ?
C20 C16 C17 C18 134.9(7) . . . . ?
N1 C16 C17 C18 17.9(8) . . . . ?
C16 C17 C18 C22 88.6(7) . . . . ?
C16 C17 C18 C23 -146.3(6) . . . . ?
C16 C17 C18 C19 -22.9(8) . . . . ?
C29 N1 C19 C18 174.6(6) . . . . ?
C16 N1 C19 C18 -8.7(8) . . . . ?
C29 N1 C19 Ru1 -14.5(12) . . . . ?
C16 N1 C19 Ru1 162.3(6) . . . . ?
C22 C18 C19 N1 -94.1(7) . . . . ?
C17 C18 C19 N1 18.7(7) . . . . ?
C23 C18 C19 N1 143.5(6) . . . . ?
C22 C18 C19 Ru1 92.8(6) . . . . ?
C17 C18 C19 Ru1 -154.5(4) . . . . ?
C23 C18 C19 Ru1 -29.7(8) . . . . ?
C22 C18 C23 C24 -40.1(6) . . . . ?
C17 C18 C23 C24 -163.5(5) . . . . ?
C19 C18 C23 C24 79.6(6) . . . . ?
C22 C18 C23 C28 139.2(5) . . . . ?
C17 C18 C23 C28 15.8(8) . . . . ?
C19 C18 C23 C28 -101.2(6) . . . . ?
C28 C23 C24 C25 0.0 . . . . ?
C18 C23 C24 C25 179.3(5) . . . . ?
C23 C24 C25 C26 0.0 . . . . ?
C24 C25 C26 C27 0.0 . . . . ?
C25 C26 C27 C28 0.0 . . . . ?
C26 C27 C28 C23 0.0 . . . . ?
C24 C23 C28 C27 0.0 . . . . ?
C18 C23 C28 C27 -179.2(5) . . . . ?
C19 N1 C29 C30 -97.2(8) . . . . ?
C16 N1 C29 C30 86.0(8) . . . . ?
C19 N1 C29 C34 86.9(9) . . . . ?
C16 N1 C29 C34 -89.9(7) . . . . ?
C34 C29 C30 C31 0.1(10) . . . . ?
N1 C29 C30 C31 -175.8(6) . . . . ?
C34 C29 C30 C36 -174.6(6) . . . . ?
N1 C29 C30 C36 9.5(10) . . . . ?
C29 C30 C31 C32 -0.1(11) . . . . ?
C36 C30 C31 C32 175.0(7) . . . . ?
C30 C31 C32 C33 -0.9(11) . . . . ?
C31 C32 C33 C34 2.0(11) . . . . ?
C32 C33 C34 C29 -2.0(11) . . . . ?
C32 C33 C34 C38 -178.9(6) . . . . ?
C30 C29 C34 C33 0.9(10) . . . . ?
N1 C29 C34 C33 176.8(6) . . . . ?
C30 C29 C34 C38 177.6(6) . . . . ?
N1 C29 C34 C38 -6.5(10) . . . . ?
C31 C30 C36 C35 55.3(9) . . . . ?
C29 C30 C36 C35 -130.0(8) . . . . ?
C33 C34 C38 C37 -53.7(9) . . . . ?
C29 C34 C38 C37 129.5(8) . . . . ?
P1 O1 C39 C40 145.5(7) . . . . ?
O1 C39 C40 C41 104.5(9) . . . . ?
O1 C39 C40 C45 -77.2(10) . . . . ?
C45 C40 C41 C42 0.5(14) . . . . ?
C39 C40 C41 C42 178.8(8) . . . . ?
C40 C41 C42 C43 -0.1(16) . . . . ?
C41 C42 C43 C44 -0.4(19) . . . . ?
C42 C43 C44 C45 1(2) . . . . ?
C43 C44 C45 C40 -0.1(16) . . . . ?
C41 C40 C45 C44 -0.4(13) . . . . ?
C39 C40 C45 C44 -178.8(8) . . . . ?
P1 O2 C46 C47 85.3(7) . . . . ?
O2 C46 C47 C48 -149.2(7) . . . . ?
O2 C46 C47 C52 35.1(11) . . . . ?
C52 C47 C48 C49 -0.8(14) . . . . ?
C46 C47 C48 C49 -176.5(8) . . . . ?
C47 C48 C49 C50 -2.4(16) . . . . ?
C48 C49 C50 C51 3.3(17) . . . . ?
C49 C50 C51 C52 -1.2(18) . . . . ?
C48 C47 C52 C51 2.8(14) . . . . ?
C46 C47 C52 C51 178.5(8) . . . . ?
C50 C51 C52 C47 -1.8(16) . . . . ?
P1 O3 C53 C54 145.4(6) . . . . ?
O3 C53 C54 C59 -133.5(7) . . . . ?
O3 C53 C54 C55 46.2(9) . . . . ?
C59 C54 C55 C56 1.2(12) . . . . ?
C53 C54 C55 C56 -178.5(7) . . . . ?
C54 C55 C56 C57 -2.5(14) . . . . ?
C55 C56 C57 C58 2.0(15) . . . . ?
C56 C57 C58 C59 -0.1(15) . . . . ?
C55 C54 C59 C58 0.6(12) . . . . ?
C53 C54 C59 C58 -179.6(8) . . . . ?
C57 C58 C59 C54 -1.2(14) . . . . ?
